data_4123678
loop_
_publ_author_name
'Sanz Camacho, Paula'
'Athukorala Arachchige, Kasun S.'
'Slawin, Alexandra M. Z.'
'Green, Timothy F. G.'
'Yates, Jonathan R.'
'Dawson, Daniel M.'
'Woollins, J. Derek'
'Ashbrook, Sharon E.'

_publ_section_title
;
 Unusual intermolecular &quot;through-space&quot; j couplings in p-se
 heterocycles.
;
_journal_issue 19
_journal_name_full 'Journal of the American Chemical Society'
_journal_page_first 6172
_journal_page_last 6175
_journal_paper_doi 10.1021/jacs.5b03353
_journal_volume 137
_journal_year 2015
_chemical_formula_moiety 'C13 H13 P Se2'
_chemical_formula_sum 'C13 H13 P Se2'
_chemical_formula_weight 358.14
_space_group_crystal_system triclinic
_space_group_IT_number 2
_space_group_name_Hall '-P 1'
_space_group_name_H-M_alt 'P -1'
_symmetry_space_group_name_Hall '-P 1'
_symmetry_space_group_name_H-M 'P -1'
_atom_sites_solution_hydrogens geom
_atom_sites_solution_primary direct
_atom_sites_solution_secondary difmap
_cell_angle_alpha 106.421(8)
_cell_angle_beta 104.690(7)
_cell_angle_gamma 106.308(8)
_cell_formula_units_Z 2
_cell_length_a 7.6709(17)
_cell_length_b 9.404(2)
_cell_length_c 10.484(2)
_cell_measurement_reflns_used 1797
_cell_measurement_temperature 93
_cell_measurement_theta_max 25.37
_cell_measurement_theta_min 3.04
_cell_volume 649.1(2)
_computing_cell_refinement 'CrystalClear-SM Expert 2.0 rc13'
_computing_data_collection 'CrystalClear-SM Expert 2.0 rc13 (Rigaku, 2009)'
_computing_data_reduction 'CrystalClear-SM Expert 2.0 rc13'
_computing_molecular_graphics 'CrystalStructure 4.1'
_computing_publication_material 'CrystalStructure 4.1 (Rigaku, 2014)'
_computing_structure_refinement 'SHELXL2013 (Sheldrick, 2008)'
_computing_structure_solution 'SHELXS97 (Sheldrick, 2008)'
_diffrn_ambient_temperature 93
_diffrn_detector_area_resol_mean 7.353
_diffrn_measured_fraction_theta_full 0.973
_diffrn_measured_fraction_theta_max 0.973
_diffrn_measurement_device_type 'Rigaku Mercury70'
_diffrn_measurement_method \w
_diffrn_radiation_type 'Mo K\a'
_diffrn_radiation_wavelength 0.71075
_diffrn_reflns_av_R_equivalents 0.0281
_diffrn_reflns_laue_measured_fraction_full 0.973
_diffrn_reflns_laue_measured_fraction_max 0.973
_diffrn_reflns_limit_h_max 9
_diffrn_reflns_limit_h_min -8
_diffrn_reflns_limit_k_max 7
_diffrn_reflns_limit_k_min -11
_diffrn_reflns_limit_l_max 12
_diffrn_reflns_limit_l_min -12
_diffrn_reflns_number 4082
_diffrn_reflns_point_group_measured_fraction_full 0.973
_diffrn_reflns_point_group_measured_fraction_max 0.973
_diffrn_reflns_theta_full 24.997
_diffrn_reflns_theta_max 24.997
_diffrn_reflns_theta_min 3.044
_diffrn_standards_number 0
_exptl_absorpt_coefficient_mu 5.790
_exptl_absorpt_correction_T_max 0.749
_exptl_absorpt_correction_T_min 0.429
_exptl_absorpt_correction_type multi-scan
_exptl_absorpt_process_details 'REQAB (Rigaku, 1998)'
_exptl_crystal_colour purple
_exptl_crystal_density_diffrn 1.832
_exptl_crystal_density_method 'not measured'
_exptl_crystal_description block
_exptl_crystal_F_000 348.00
_exptl_crystal_size_max 0.180
_exptl_crystal_size_mid 0.150
_exptl_crystal_size_min 0.050
_refine_diff_density_max 0.37
_refine_diff_density_min -0.38
_refine_ls_extinction_method none
_refine_ls_goodness_of_fit_ref 0.949
_refine_ls_hydrogen_treatment constr
_refine_ls_number_parameters 145
_refine_ls_number_reflns 2221
_refine_ls_number_restraints 0
_refine_ls_R_factor_all 0.0430
_refine_ls_R_factor_gt 0.0294
_refine_ls_shift/su_max 0.001
_refine_ls_structure_factor_coef Fsqd
_refine_ls_weighting_details 'w = 1/[\s^2^(Fo^2^)+(0.0141P)^2^+0.0000P] where P=(Fo^2^+2Fc^2^)/3'
_refine_ls_weighting_scheme calc
_refine_ls_wR_factor_gt 0.0444
_refine_ls_wR_factor_ref 0.0467
_reflns_number_gt 1796
_reflns_number_total 2221
_reflns_threshold_expression F^2^>2.0\s(F^2^)
_cod_data_source_file ja5b03353_si_003.cif
_cod_data_source_block 2
_cod_depositor_comments 'Adding full bibliography for 4123677--4123678.cif.'
_cod_original_cell_volume 649.1(3)
_cod_database_code 4123678

loop_
_symmetry_equiv_pos_site_id
_space_group_symop_operation_xyz
1 +X,+Y,+Z
2 -X,-Y,-Z

loop_
_atom_site_label
_atom_site_type_symbol
_atom_site_fract_x
_atom_site_fract_y
_atom_site_fract_z
_atom_site_U_iso_or_equiv
_atom_site_adp_type
_atom_site_occupancy
_atom_site_site_symmetry_multiplicity
_atom_site_calc_flag
_atom_site_refinement_flags
Se1 Se 0.33565(5) 0.85913(4) 0.53840(3) 0.02320(11) Uani 1 2 d .
Se2 Se 0.00392(4) 0.95468(4) 0.66117(3) 0.02357(11) Uani 1 2 d .
P1 P 0.31501(12) 1.07371(10) 0.68501(9) 0.0208(2) Uani 1 2 d .
C1 C 0.2608(4) 0.7008(4) 0.6178(3) 0.0150(7) Uani 1 2 d .
C2 C 0.3573(4) 0.5974(4) 0.5990(3) 0.0207(8) Uani 1 2 d .
C3 C 0.3166(4) 0.4651(4) 0.6368(3) 0.0210(8) Uani 1 2 d .
C4 C 0.1806(4) 0.4378(4) 0.6984(3) 0.0212(8) Uani 1 2 d .
C5 C 0.0811(4) 0.5423(4) 0.7233(3) 0.0179(8) Uani 1 2 d .
C6 C -0.0585(4) 0.5072(4) 0.7887(3) 0.0242(8) Uani 1 2 d .
C7 C -0.1598(5) 0.6011(4) 0.8138(4) 0.0281(9) Uani 1 2 d .
C8 C -0.1254(4) 0.7370(4) 0.7776(3) 0.0231(9) Uani 1 2 d .
C9 C 0.0068(4) 0.7756(4) 0.7128(3) 0.0178(8) Uani 1 2 d .
C10 C 0.1167(4) 0.6766(4) 0.6827(3) 0.0142(7) Uani 1 2 d .
C11 C 0.4521(4) 1.0895(4) 0.8648(3) 0.0191(8) Uani 1 2 d .
C12 C 0.4170(5) 1.2127(4) 0.9753(3) 0.0343(10) Uani 1 2 d .
C13 C 0.6686(4) 1.1414(4) 0.8873(3) 0.0344(10) Uani 1 2 d .
H2 H 0.45513 0.61744 0.55875 0.0248 Uiso 1 2 calc R
H3 H 0.3829 0.39428 0.61995 0.0252 Uiso 1 2 calc R
H4 H 0.15253 0.34764 0.72483 0.0254 Uiso 1 2 calc R
H6 H -0.08026 0.41665 0.81482 0.0290 Uiso 1 2 calc R
H7 H -0.25437 0.57578 0.85593 0.0338 Uiso 1 2 calc R
H8 H -0.1952 0.80399 0.7984 0.0277 Uiso 1 2 calc R
H11 H 0.40494 0.98296 0.87281 0.0230 Uiso 1 2 calc R
H12A H 0.27756 1.17747 0.95934 0.0411 Uiso 1 2 calc R
H12B H 0.48958 1.22318 1.07125 0.0411 Uiso 1 2 calc R
H12C H 0.46129 1.31656 0.96629 0.0411 Uiso 1 2 calc R
H13A H 0.68836 1.06109 0.81558 0.0413 Uiso 1 2 calc R
H13B H 0.71397 1.24498 0.87788 0.0413 Uiso 1 2 calc R
H13C H 0.74226 1.15161 0.98283 0.0413 Uiso 1 2 calc R

loop_
_atom_site_aniso_label
_atom_site_aniso_U_11
_atom_site_aniso_U_22
_atom_site_aniso_U_33
_atom_site_aniso_U_12
_atom_site_aniso_U_13
_atom_site_aniso_U_23
Se1 0.0337(2) 0.0168(2) 0.0213(2) 0.00743(17) 0.01487(18) 0.00803(17)
Se2 0.02229(19) 0.0215(3) 0.0282(2) 0.01175(17) 0.00519(17) 0.01127(18)
P1 0.0269(5) 0.0150(6) 0.0200(5) 0.0074(4) 0.0075(4) 0.0073(4)
C1 0.0159(16) 0.009(2) 0.0152(18) 0.0003(15) 0.0034(15) 0.0044(15)
C2 0.0166(17) 0.020(2) 0.0222(19) 0.0050(17) 0.0089(16) 0.0036(17)
C3 0.0228(18) 0.018(2) 0.025(2) 0.0128(17) 0.0086(17) 0.0079(17)
C4 0.0260(18) 0.010(2) 0.0191(19) 0.0033(17) 0.0002(17) 0.0037(16)
C5 0.0177(17) 0.011(2) 0.0175(18) -0.0000(16) 0.0022(16) 0.0037(16)
C6 0.0271(19) 0.016(2) 0.026(2) 0.0030(17) 0.0101(18) 0.0085(17)
C7 0.0224(19) 0.032(3) 0.030(2) 0.0049(18) 0.0159(18) 0.0116(19)
C8 0.0161(18) 0.025(2) 0.023(2) 0.0078(17) 0.0073(17) 0.0023(18)
C9 0.0162(17) 0.015(2) 0.0156(17) 0.0016(16) 0.0028(16) 0.0031(16)
C10 0.0123(16) 0.011(2) 0.0114(17) 0.0003(15) -0.0002(15) 0.0006(15)
C11 0.0201(17) 0.015(2) 0.0205(19) 0.0050(16) 0.0057(16) 0.0068(16)
C12 0.041(2) 0.029(3) 0.023(2) 0.012(2) 0.005(2) 0.0031(19)
C13 0.027(2) 0.039(3) 0.030(2) 0.006(2) 0.0078(19) 0.013(2)

loop_
_atom_type_symbol
_atom_type_description
_atom_type_scat_dispersion_real
_atom_type_scat_dispersion_imag
_atom_type_scat_source
C C 0.0033 0.0016
;
International Tables for Crystallography
(Vol. C, Tables 4.2.6.8 and 6.1.1.4)
;
H H 0.0000 0.0000
;
International Tables for Crystallography
(Vol. C, Table 6.1.1.4)
;
P P 0.1023 0.0942
;
International Tables for Crystallography
(Vol. C, Tables 4.2.6.8 and 6.1.1.4)
;
Se Se -0.0929 2.2259
;
International Tables for Crystallography
(Vol. C, Tables 4.2.6.8 and 6.1.1.4)
;

loop_
_geom_angle_atom_site_label_1
_geom_angle_atom_site_label_2
_geom_angle_atom_site_label_3
_geom_angle
_geom_angle_publ_flag
P1 Se1 C1 102.69(10) yes
P1 Se2 C9 102.86(10) yes
Se1 P1 Se2 96.70(3) yes
Se1 P1 C11 103.49(12) yes
Se2 P1 C11 102.51(11) yes
Se1 C1 C2 111.5(3) yes
Se1 C1 C10 128.3(3) yes
C2 C1 C10 120.1(3) yes
C1 C2 C3 122.3(3) yes
C2 C3 C4 119.3(4) yes
C3 C4 C5 120.6(4) yes
C4 C5 C6 117.7(3) yes
C4 C5 C10 121.3(3) yes
C6 C5 C10 121.0(3) yes
C5 C6 C7 120.6(4) yes
C6 C7 C8 119.9(4) yes
C7 C8 C9 121.9(4) yes
Se2 C9 C8 112.1(3) yes
Se2 C9 C10 127.9(3) yes
C8 C9 C10 119.8(3) yes
C1 C10 C5 116.3(3) yes
C1 C10 C9 126.9(3) yes
C5 C10 C9 116.8(3) yes
P1 C11 C12 108.5(3) yes
P1 C11 C13 109.0(3) yes
C12 C11 C13 110.6(2) yes
C1 C2 H2 118.849 no
C3 C2 H2 118.844 no
C2 C3 H3 120.333 no
C4 C3 H3 120.333 no
C3 C4 H4 119.688 no
C5 C4 H4 119.700 no
C5 C6 H6 119.712 no
C7 C6 H6 119.715 no
C6 C7 H7 120.063 no
C8 C7 H7 120.063 no
C7 C8 H8 119.048 no
C9 C8 H8 119.046 no
P1 C11 H11 109.589 no
C12 C11 H11 109.591 no
C13 C11 H11 109.589 no
C11 C12 H12A 109.470 no
C11 C12 H12B 109.469 no
C11 C12 H12C 109.471 no
H12A C12 H12B 109.463 no
H12A C12 H12C 109.478 no
H12B C12 H12C 109.477 no
C11 C13 H13A 109.473 no
C11 C13 H13B 109.470 no
C11 C13 H13C 109.472 no
H13A C13 H13B 109.474 no
H13A C13 H13C 109.470 no
H13B C13 H13C 109.468 no

loop_
_geom_bond_atom_site_label_1
_geom_bond_atom_site_label_2
_geom_bond_distance
_geom_bond_publ_flag
Se1 P1 2.2380(11) yes
Se1 C1 1.924(4) yes
Se2 P1 2.2471(11) yes
Se2 C9 1.913(4) yes
P1 C11 1.852(3) yes
C1 C2 1.379(5) yes
C1 C10 1.437(5) yes
C2 C3 1.388(6) yes
C3 C4 1.362(5) yes
C4 C5 1.412(5) yes
C5 C6 1.424(5) yes
C5 C10 1.422(5) yes
C6 C7 1.346(6) yes
C7 C8 1.408(6) yes
C8 C9 1.380(5) yes
C9 C10 1.444(5) yes
C11 C12 1.527(5) yes
C11 C13 1.527(5) yes
C2 H2 0.950 no
C3 H3 0.950 no
C4 H4 0.950 no
C6 H6 0.950 no
C7 H7 0.950 no
C8 H8 0.950 no
C11 H11 1.000 no
C12 H12A 0.980 no
C12 H12B 0.980 no
C12 H12C 0.980 no
C13 H13A 0.980 no
C13 H13B 0.980 no
C13 H13C 0.980 no

loop_
_geom_contact_atom_site_label_1
_geom_contact_atom_site_label_2
_geom_contact_distance
_geom_contact_publ_flag
_geom_contact_site_symmetry_2
Se1 C9 3.516(4) no .
Se1 C13 3.594(3) no .
Se2 C1 3.503(4) no .
Se2 C12 3.556(3) no .
C1 C4 2.793(5) no .
C1 C11 3.454(4) no .
C2 C5 2.761(5) no .
C3 C10 2.844(5) no .
C5 C8 2.772(5) no .
C6 C9 2.808(6) no .
C7 C10 2.842(5) no .
C9 C11 3.440(4) no .
Se1 Se1 3.5369(8) no 2_676
C1 C5 3.485(3) no 2_566
C2 C8 3.590(4) no 1_655
C3 C9 3.501(4) no 2_566
C5 C1 3.485(3) no 2_566
C8 C2 3.590(4) no 1_455
C9 C3 3.501(4) no 2_566
Se1 H2 2.7196 no .
Se1 H11 3.2140 no .
Se1 H13A 3.0624 no .
Se2 H8 2.7318 no .
Se2 H11 3.1941 no .
Se2 H12A 3.0112 no .
P1 H12A 2.8804 no .
P1 H12C 2.8716 no .
P1 H13A 2.8956 no .
P1 H13B 2.8811 no .
C1 H3 3.2752 no .
C1 H11 2.8731 no .
C1 H13A 3.5882 no .
C2 H4 3.2335 no .
C4 H2 3.2242 no .
C4 H6 2.5860 no .
C5 H3 3.2710 no .
C5 H7 3.2676 no .
C6 H4 2.5814 no .
C6 H8 3.2311 no .
C8 H6 3.2445 no .
C9 H7 3.2866 no .
C9 H11 2.8554 no .
C9 H12A 3.5532 no .
C10 H2 3.2943 no .
C10 H4 3.3212 no .
C10 H6 3.3286 no .
C10 H8 3.3000 no .
C10 H11 2.8461 no .
C12 H13A 3.3551 no .
C12 H13B 2.7006 no .
C12 H13C 2.7006 no .
C13 H12A 3.3551 no .
C13 H12B 2.7006 no .
C13 H12C 2.7006 no .
H2 H3 2.3262 no .
H3 H4 2.3124 no .
H4 H6 2.3789 no .
H6 H7 2.2932 no .
H7 H8 2.3450 no .
H11 H12A 2.3746 no .
H11 H12B 2.3848 no .
H11 H12C 2.8765 no .
H11 H13A 2.3749 no .
H11 H13B 2.8767 no .
H11 H13C 2.3851 no .
H12A H13B 3.5920 no .
H12A H13C 3.5920 no .
H12B H13A 3.5919 no .
H12B H13B 2.9869 no .
H12B H13C 2.5220 no .
H12C H13A 3.5919 no .
H12C H13B 2.5220 no .
H12C H13C 2.9869 no .
Se1 H6 3.5093 no 2_566
Se2 H3 3.5900 no 2_566
Se2 H4 3.3548 no 1_565
Se2 H13A 3.4516 no 1_455
P1 H3 3.2071 no 1_565
P1 H4 3.1341 no 1_565
C1 H12B 3.0909 no 2_677
C2 H2 3.1362 no 2_666
C2 H3 3.4029 no 2_666
C2 H7 3.5707 no 1_655
C2 H8 3.2010 no 1_655
C2 H12B 3.1159 no 2_677
C3 H2 3.0915 no 2_666
C3 H7 3.1750 no 1_655
C3 H12B 3.2161 no 2_677
C4 H12B 3.2272 no 2_677
C4 H12C 3.4910 no 2_677
C5 H12B 3.1603 no 2_677
C5 H13C 3.2083 no 2_677
C6 H13B 3.1168 no 1_445
C6 H13B 3.4474 no 2_677
C6 H13C 3.2022 no 2_677
C7 H2 3.5186 no 1_455
C7 H3 3.2459 no 1_455
C7 H12A 3.1863 no 2_577
C7 H13B 3.5192 no 1_445
C7 H13C 3.1246 no 2_677
C8 H2 3.1061 no 1_455
C8 H12A 3.2436 no 2_577
C8 H12B 3.5990 no 2_577
C8 H13C 3.0138 no 2_677
C9 H3 3.5404 no 2_566
C9 H13C 3.0445 no 2_677
C10 H12B 3.1207 no 2_677
C10 H13C 3.1570 no 2_677
C11 H11 3.0301 no 2_677
C11 H12B 3.3157 no 2_677
C11 H13C 3.3570 no 2_677
C12 H7 3.0274 no 2_577
C12 H8 3.2642 no 2_577
C12 H11 3.1228 no 2_677
C12 H13C 3.4920 no 2_677
C13 H6 3.1688 no 1_665
C13 H8 3.5658 no 1_655
C13 H11 3.1662 no 2_677
C13 H12B 3.4917 no 2_677
H2 C2 3.1362 no 2_666
H2 C3 3.0915 no 2_666
H2 C7 3.5186 no 1_655
H2 C8 3.1061 no 1_655
H2 H2 2.5721 no 2_666
H2 H3 2.4913 no 2_666
H2 H7 3.5336 no 1_655
H2 H8 2.8341 no 1_655
H3 Se2 3.5900 no 2_566
H3 P1 3.2071 no 1_545
H3 C2 3.4029 no 2_666
H3 C7 3.2459 no 1_655
H3 C9 3.5404 no 2_566
H3 H2 2.4913 no 2_666
H3 H7 2.8689 no 1_655
H4 Se2 3.3548 no 1_545
H4 P1 3.1341 no 1_545
H4 H12A 3.3788 no 1_545
H4 H12C 3.1416 no 1_545
H6 Se1 3.5093 no 2_566
H6 C13 3.1688 no 1_445
H6 H6 3.4786 no 2_567
H6 H13A 3.3196 no 1_445
H6 H13B 2.2883 no 1_445
H7 C2 3.5707 no 1_455
H7 C3 3.1750 no 1_455
H7 C12 3.0274 no 2_577
H7 H2 3.5336 no 1_455
H7 H3 2.8689 no 1_455
H7 H12A 2.6519 no 2_577
H7 H12B 3.0349 no 2_577
H7 H12C 3.4536 no 1_445
H7 H12C 2.8904 no 2_577
H7 H13B 3.1302 no 1_445
H8 C2 3.2010 no 1_455
H8 C12 3.2642 no 2_577
H8 C13 3.5658 no 1_455
H8 H2 2.8341 no 1_455
H8 H12A 2.7397 no 2_577
H8 H12B 2.9105 no 2_577
H8 H13A 2.7792 no 1_455
H8 H13C 3.5260 no 1_455
H8 H13C 3.4798 no 2_677
H11 C11 3.0301 no 2_677
H11 C12 3.1228 no 2_677
H11 C13 3.1662 no 2_677
H11 H11 2.5737 no 2_677
H11 H12A 3.5631 no 2_677
H11 H12B 2.4575 no 2_677
H11 H13C 2.5128 no 2_677
H12A C7 3.1863 no 2_577
H12A C8 3.2436 no 2_577
H12A H4 3.3788 no 1_565
H12A H7 2.6519 no 2_577
H12A H8 2.7397 no 2_577
H12A H11 3.5631 no 2_677
H12A H13C 3.2880 no 2_677
H12B C1 3.0909 no 2_677
H12B C2 3.1159 no 2_677
H12B C3 3.2161 no 2_677
H12B C4 3.2272 no 2_677
H12B C5 3.1603 no 2_677
H12B C8 3.5990 no 2_577
H12B C10 3.1207 no 2_677
H12B C11 3.3157 no 2_677
H12B C13 3.4917 no 2_677
H12B H7 3.0349 no 2_577
H12B H8 2.9105 no 2_577
H12B H11 2.4575 no 2_677
H12B H13A 3.3140 no 2_677
H12B H13C 3.2779 no 2_677
H12C C4 3.4910 no 2_677
H12C H4 3.1416 no 1_565
H12C H7 3.4536 no 1_665
H12C H7 2.8904 no 2_577
H12C H12C 3.1644 no 2_687
H13A Se2 3.4516 no 1_655
H13A H6 3.3196 no 1_665
H13A H8 2.7792 no 1_655
H13A H12B 3.3140 no 2_677
H13B C6 3.1168 no 1_665
H13B C6 3.4474 no 2_677
H13B C7 3.5192 no 1_665
H13B H6 2.2883 no 1_665
H13B H7 3.1302 no 1_665
H13C C5 3.2083 no 2_677
H13C C6 3.2022 no 2_677
H13C C7 3.1246 no 2_677
H13C C8 3.0138 no 2_677
H13C C9 3.0445 no 2_677
H13C C10 3.1570 no 2_677
H13C C11 3.3570 no 2_677
H13C C12 3.4920 no 2_677
H13C H8 3.5260 no 1_655
H13C H8 3.4798 no 2_677
H13C H11 2.5128 no 2_677
H13C H12A 3.2880 no 2_677
H13C H12B 3.2779 no 2_677

loop_
_geom_torsion_atom_site_label_1
_geom_torsion_atom_site_label_2
_geom_torsion_atom_site_label_3
_geom_torsion_atom_site_label_4
_geom_torsion
_geom_torsion_publ_flag
P1 Se1 C1 C2 -147.30(12) no
P1 Se1 C1 C10 36.26(18) no
C1 Se1 P1 Se2 -55.27(9) no
C1 Se1 P1 C11 49.35(9) no
P1 Se2 C9 C8 147.83(12) no
P1 Se2 C9 C10 -36.83(19) no
C9 Se2 P1 Se1 55.76(10) no
C9 Se2 P1 C11 -49.71(10) no
Se1 P1 C11 C12 -169.60(14) no
Se1 P1 C11 C13 69.94(19) no
Se2 P1 C11 C12 -69.46(17) no
Se2 P1 C11 C13 170.08(15) no
Se1 C1 C2 C3 -174.71(16) no
Se1 C1 C10 C5 175.57(14) no
Se1 C1 C10 C9 -5.4(3) no
C2 C1 C10 C5 -0.6(3) no
C2 C1 C10 C9 178.5(2) no
C10 C1 C2 C3 2.1(3) no
C1 C2 C3 C4 -1.9(4) no
C2 C3 C4 C5 0.2(4) no
C3 C4 C5 C6 -179.7(2) no
C3 C4 C5 C10 1.2(4) no
C4 C5 C6 C7 -179.2(2) no
C4 C5 C10 C1 -1.0(3) no
C4 C5 C10 C9 179.86(19) no
C6 C5 C10 C1 179.92(19) no
C6 C5 C10 C9 0.8(3) no
C10 C5 C6 C7 -0.1(3) no
C5 C6 C7 C8 -1.1(4) no
C6 C7 C8 C9 1.8(4) no
C7 C8 C9 Se2 174.63(19) no
C7 C8 C9 C10 -1.1(3) no
Se2 C9 C10 C1 5.8(3) no
Se2 C9 C10 C5 -175.16(14) no
C8 C9 C10 C1 -179.2(2) no
C8 C9 C10 C5 -0.1(3) no
